data_2228577
loop_
_publ_author_name
'Zhao, Li-Qin'
'Li, Bin'
'Li, Yi-Qun'

_publ_section_title
;
 3',7',7'-Trimethyl-1'-phenyl-5',6',7',8'-tetrahydrospiro[indoline-3,4'-(1<i>H</i>,4<i>H</i>-pyrazolo[3,4-<i>b</i>]chromene)]-2,5'-dione
;
_journal_coeditor_code VM2051
_journal_issue 12
_journal_name_full 'Acta Crystallographica Section E'
_journal_page_first o3115
_journal_paper_doi 10.1107/S1600536810045253
_journal_volume 66
_journal_year 2010
_chemical_formula_iupac 'C26 H23 N3 O3'
_chemical_formula_moiety 'C26 H23 N3 O3'
_chemical_formula_sum 'C26 H23 N3 O3'
_chemical_formula_weight 425.47
_chemical_name_systematic
;
3',7',7'-Trimethyl-1'-phenyl-5',6',7',8'-tetrahydrospiro[indoline-
3,4'-(1<i>H</i>,4<i>H</i>-pyrazolo[3,4-<i>b</i>]chromene)]-2,5'-dione
;
_space_group_IT_number 14
_symmetry_cell_setting monoclinic
_symmetry_space_group_name_Hall '-P 2yn'
_symmetry_space_group_name_H-M 'P 1 21/n 1'
_atom_sites_solution_hydrogens geom
_atom_sites_solution_primary direct
_atom_sites_solution_secondary difmap
_audit_creation_method SHELXL-97
_cell_angle_alpha 90.00
_cell_angle_beta 100.280(3)
_cell_angle_gamma 90.00
_cell_formula_units_Z 4
_cell_length_a 11.8778(19)
_cell_length_b 12.891(2)
_cell_length_c 14.039(2)
_cell_measurement_reflns_used 4524
_cell_measurement_temperature 110(2)
_cell_measurement_theta_max 27.00
_cell_measurement_theta_min 2.16
_cell_volume 2115.1(6)
_computing_cell_refinement 'SAINT-Plus (Bruker, 1999)'
_computing_data_collection 'SMART (Bruker, 1999)'
_computing_data_reduction 'SAINT-Plus (Bruker, 1999)'
_computing_molecular_graphics 'SHELXTL (Sheldrick, 2008)'
_computing_publication_material 'SHELXTL (Sheldrick, 2008'
_computing_structure_refinement 'SHELXL97 (Sheldrick, 2008)'
_computing_structure_solution 'SHELXS97 (Sheldrick, 2008)'
_diffrn_ambient_temperature 110(2)
_diffrn_measured_fraction_theta_full 0.983
_diffrn_measured_fraction_theta_max 0.983
_diffrn_measurement_device_type 'Bruker SMART CCD 1K area-detector'
_diffrn_measurement_method '\f and \w'
_diffrn_radiation_monochromator graphite
_diffrn_radiation_source 'fine-focus sealed tube'
_diffrn_radiation_type MoK\a
_diffrn_radiation_wavelength 0.71073
_diffrn_reflns_av_R_equivalents 0.0257
_diffrn_reflns_av_sigmaI/netI 0.0345
_diffrn_reflns_limit_h_max 14
_diffrn_reflns_limit_h_min -14
_diffrn_reflns_limit_k_max 13
_diffrn_reflns_limit_k_min -15
_diffrn_reflns_limit_l_max 10
_diffrn_reflns_limit_l_min -17
_diffrn_reflns_number 9755
_diffrn_reflns_theta_full 26.00
_diffrn_reflns_theta_max 26.00
_diffrn_reflns_theta_min 2.07
_diffrn_standards_number 0
_exptl_absorpt_coefficient_mu 0.089
_exptl_absorpt_correction_T_max 0.9662
_exptl_absorpt_correction_T_min 0.9603
_exptl_absorpt_correction_type multi-scan
_exptl_absorpt_process_details '(SADABS; Sheldrick, 1996)'
_exptl_crystal_colour colorless
_exptl_crystal_density_diffrn 1.336
_exptl_crystal_density_method 'not measured'
_exptl_crystal_description block
_exptl_crystal_F_000 896
_exptl_crystal_size_max 0.46
_exptl_crystal_size_mid 0.40
_exptl_crystal_size_min 0.39
_refine_diff_density_max 0.259
_refine_diff_density_min -0.205
_refine_ls_extinction_method none
_refine_ls_goodness_of_fit_ref 1.052
_refine_ls_hydrogen_treatment constr
_refine_ls_matrix_type full
_refine_ls_number_parameters 292
_refine_ls_number_reflns 4085
_refine_ls_number_restraints 0
_refine_ls_restrained_S_all 1.052
_refine_ls_R_factor_all 0.0563
_refine_ls_R_factor_gt 0.0387
_refine_ls_shift/su_max 0.000
_refine_ls_shift/su_mean 0.000
_refine_ls_structure_factor_coef Fsqd
_refine_ls_weighting_details 'calc w=1/[\s^2^(Fo^2^)+(0.0527P)^2^+0.4259P] where P=(Fo^2^+2Fc^2^)/3'
_refine_ls_weighting_scheme calc
_refine_ls_wR_factor_gt 0.0930
_refine_ls_wR_factor_ref 0.1024
_reflns_number_gt 3097
_reflns_number_total 4085
_reflns_threshold_expression I>2sigma(I)
_cod_data_source_file vm2051.cif
_cod_data_source_block I
_cod_original_sg_symbol_H-M 'P 21/n'
_cod_database_code 2228577
_cod_database_fobs_code 2228577

loop_
_symmetry_equiv_pos_as_xyz
'x, y, z'
'-x+1/2, y+1/2, -z+1/2'
'-x, -y, -z'
'x-1/2, -y-1/2, z-1/2'

loop_
_atom_site_type_symbol
_atom_site_label
_atom_site_fract_x
_atom_site_fract_y
_atom_site_fract_z
_atom_site_U_iso_or_equiv
_atom_site_adp_type
_atom_site_calc_flag
_atom_site_refinement_flags
_atom_site_occupancy
_atom_site_disorder_assembly
_atom_site_disorder_group
C C1 -0.13468(13) 0.10606(12) 0.24814(11) 0.0200(3) Uani d . 1 . .
C C2 -0.04964(12) 0.17757(12) 0.23366(10) 0.0168(3) Uani d . 1 . .
C C3 0.02151(12) 0.12204(11) 0.18767(10) 0.0170(3) Uani d . 1 . .
C C4 -0.02884(13) 0.28932(11) 0.26016(10) 0.0172(3) Uani d . 1 . .
C C5 0.07068(13) 0.32491(12) 0.21352(10) 0.0178(3) Uani d . 1 . .
C C6 0.13557(13) 0.26188(11) 0.16884(10) 0.0179(3) Uani d . 1 . .
C C7 0.09785(13) 0.43675(12) 0.21781(10) 0.0193(3) Uani d . 1 . .
C C8 0.20736(13) 0.47098(12) 0.18694(11) 0.0212(3) Uani d . 1 . .
H H8A 0.2714 0.4627 0.2422 0.025 Uiso calc R 1 . .
H H8B 0.2014 0.5456 0.1700 0.025 Uiso calc R 1 . .
C C9 0.23482(13) 0.41005(12) 0.10033(11) 0.0193(3) Uani d . 1 . .
C C10 0.23633(13) 0.29460(12) 0.12630(11) 0.0207(3) Uani d . 1 . .
H H10A 0.2383 0.2533 0.0672 0.025 Uiso calc R 1 . .
H H10B 0.3071 0.2793 0.1731 0.025 Uiso calc R 1 . .
C C11 0.03029(13) -0.06572(11) 0.13607(11) 0.0185(3) Uani d . 1 . .
C C12 0.10268(13) -0.05500(12) 0.06905(11) 0.0205(3) Uani d . 1 . .
H H12 0.1237 0.0120 0.0501 0.025 Uiso calc R 1 . .
C C13 0.14373(13) -0.14305(12) 0.03029(11) 0.0233(4) Uani d . 1 . .
H H13 0.1927 -0.1364 -0.0160 0.028 Uiso calc R 1 . .
C C14 0.11399(14) -0.24068(13) 0.05836(12) 0.0275(4) Uani d . 1 . .
H H14 0.1416 -0.3008 0.0308 0.033 Uiso calc R 1 . .
C C15 0.04423(15) -0.25055(13) 0.12654(12) 0.0267(4) Uani d . 1 . .
H H15 0.0254 -0.3176 0.1469 0.032 Uiso calc R 1 . .
C C16 0.00131(14) -0.16334(12) 0.16572(11) 0.0224(4) Uani d . 1 . .
H H16 -0.0473 -0.1704 0.2122 0.027 Uiso calc R 1 . .
C C17 -0.14039(13) 0.35270(11) 0.22569(11) 0.0192(3) Uani d . 1 . .
C C18 -0.10051(13) 0.36495(11) 0.39106(11) 0.0204(3) Uani d . 1 . .
C C19 -0.01059(13) 0.30626(11) 0.36897(10) 0.0180(3) Uani d . 1 . .
C C20 -0.10638(15) 0.39146(13) 0.48573(12) 0.0259(4) Uani d . 1 . .
H H20 -0.1673 0.4327 0.5005 0.031 Uiso calc R 1 . .
C C21 -0.01995(15) 0.35545(13) 0.55838(12) 0.0287(4) Uani d . 1 . .
H H21 -0.0214 0.3731 0.6238 0.034 Uiso calc R 1 . .
C C22 0.06789(15) 0.29442(13) 0.53702(12) 0.0282(4) Uani d . 1 . .
H H22 0.1250 0.2694 0.5879 0.034 Uiso calc R 1 . .
C C23 0.07337(13) 0.26930(12) 0.44129(11) 0.0226(4) Uani d . 1 . .
H H23 0.1338 0.2276 0.4264 0.027 Uiso calc R 1 . .
C C24 -0.23692(14) 0.12431(13) 0.29448(12) 0.0267(4) Uani d . 1 . .
H H24A -0.2972 0.1581 0.2480 0.040 Uiso calc R 1 . .
H H24B -0.2155 0.1690 0.3513 0.040 Uiso calc R 1 . .
H H24C -0.2651 0.0578 0.3145 0.040 Uiso calc R 1 . .
C C25 0.14278(14) 0.43141(13) 0.01188(11) 0.0247(4) Uani d . 1 . .
H H25A 0.1557 0.3871 -0.0418 0.037 Uiso calc R 1 . .
H H25B 0.1463 0.5044 -0.0069 0.037 Uiso calc R 1 . .
H H25C 0.0673 0.4165 0.0276 0.037 Uiso calc R 1 . .
C C26 0.35231(14) 0.44152(13) 0.07888(12) 0.0252(4) Uani d . 1 . .
H H26A 0.4105 0.4318 0.1371 0.038 Uiso calc R 1 . .
H H26B 0.3505 0.5146 0.0594 0.038 Uiso calc R 1 . .
H H26C 0.3710 0.3983 0.0264 0.038 Uiso calc R 1 . .
N N1 -0.01647(11) 0.02305(10) 0.17519(9) 0.0180(3) Uani d . 1 . .
N N2 -0.11516(11) 0.01329(10) 0.21348(9) 0.0205(3) Uani d . 1 . .
N N3 -0.17731(11) 0.38803(10) 0.30610(9) 0.0227(3) Uani d . 1 . .
H H3 -0.2421 0.4216 0.3048 0.027 Uiso calc R 1 . .
O O1 0.03312(10) 0.49811(8) 0.24678(8) 0.0264(3) Uani d . 1 . .
O O2 0.11714(9) 0.15614(8) 0.15647(7) 0.0199(2) Uani d . 1 . .
O O3 -0.18860(9) 0.36251(9) 0.14228(8) 0.0260(3) Uani d . 1 . .

loop_
_atom_site_aniso_label
_atom_site_aniso_U_11
_atom_site_aniso_U_22
_atom_site_aniso_U_33
_atom_site_aniso_U_12
_atom_site_aniso_U_13
_atom_site_aniso_U_23
C1 0.0206(8) 0.0224(8) 0.0170(7) -0.0002(7) 0.0031(6) -0.0006(6)
C2 0.0164(8) 0.0186(8) 0.0155(7) 0.0007(6) 0.0030(6) 0.0011(6)
C3 0.0156(7) 0.0172(8) 0.0181(7) 0.0002(6) 0.0030(6) 0.0016(6)
C4 0.0166(8) 0.0167(8) 0.0188(8) 0.0004(6) 0.0048(6) 0.0001(6)
C5 0.0171(8) 0.0196(8) 0.0166(7) 0.0000(6) 0.0025(6) 0.0013(6)
C6 0.0189(8) 0.0148(8) 0.0195(8) -0.0007(6) 0.0020(6) 0.0009(6)
C7 0.0233(8) 0.0206(8) 0.0136(7) 0.0000(7) 0.0020(6) -0.0005(6)
C8 0.0224(8) 0.0192(8) 0.0221(8) -0.0031(6) 0.0040(7) -0.0023(6)
C9 0.0195(8) 0.0183(8) 0.0213(8) -0.0028(6) 0.0067(6) -0.0003(6)
C10 0.0178(8) 0.0205(8) 0.0251(8) -0.0006(6) 0.0074(7) -0.0012(6)
C11 0.0170(7) 0.0175(8) 0.0190(8) 0.0021(6) -0.0018(6) -0.0031(6)
C12 0.0200(8) 0.0215(8) 0.0189(8) 0.0002(6) 0.0002(6) 0.0006(6)
C13 0.0190(8) 0.0273(9) 0.0229(8) 0.0028(7) 0.0018(7) -0.0044(7)
C14 0.0248(9) 0.0239(9) 0.0318(9) 0.0049(7) -0.0002(7) -0.0088(7)
C15 0.0281(9) 0.0173(8) 0.0327(9) -0.0021(7) 0.0002(7) -0.0021(7)
C16 0.0216(8) 0.0215(8) 0.0230(8) -0.0017(7) 0.0013(7) 0.0001(6)
C17 0.0188(8) 0.0153(8) 0.0246(8) -0.0004(6) 0.0070(7) 0.0024(6)
C18 0.0227(8) 0.0156(8) 0.0243(8) -0.0018(6) 0.0079(7) -0.0001(6)
C19 0.0196(8) 0.0159(8) 0.0198(8) -0.0045(6) 0.0075(6) -0.0021(6)
C20 0.0320(10) 0.0197(8) 0.0304(9) -0.0023(7) 0.0171(8) -0.0052(7)
C21 0.0369(10) 0.0311(10) 0.0200(8) -0.0106(8) 0.0100(7) -0.0073(7)
C22 0.0299(10) 0.0317(10) 0.0218(8) -0.0067(8) 0.0014(7) -0.0010(7)
C23 0.0195(8) 0.0234(9) 0.0250(8) -0.0017(7) 0.0045(7) -0.0005(6)
C24 0.0255(9) 0.0275(9) 0.0302(9) -0.0040(7) 0.0129(7) -0.0043(7)
C25 0.0233(8) 0.0303(9) 0.0213(8) -0.0005(7) 0.0061(7) 0.0018(7)
C26 0.0226(9) 0.0253(9) 0.0292(9) -0.0033(7) 0.0086(7) -0.0011(7)
N1 0.0176(7) 0.0170(7) 0.0206(7) -0.0008(5) 0.0063(5) -0.0005(5)
N2 0.0193(7) 0.0216(7) 0.0219(7) -0.0026(5) 0.0075(5) -0.0016(5)
N3 0.0204(7) 0.0217(7) 0.0280(7) 0.0065(6) 0.0095(6) 0.0025(6)
O1 0.0321(7) 0.0195(6) 0.0309(6) 0.0012(5) 0.0145(5) -0.0034(5)
O2 0.0178(6) 0.0154(5) 0.0284(6) -0.0006(4) 0.0095(5) -0.0013(4)
O3 0.0247(6) 0.0285(7) 0.0237(6) 0.0039(5) 0.0017(5) 0.0043(5)

loop_
_atom_type_symbol
_atom_type_description
_atom_type_scat_dispersion_real
_atom_type_scat_dispersion_imag
_atom_type_scat_source
C C 0.0033 0.0016 'International Tables Vol C Tables 4.2.6.8 and 6.1.1.4'
H H 0.0000 0.0000 'International Tables Vol C Tables 4.2.6.8 and 6.1.1.4'
N N 0.0061 0.0033 'International Tables Vol C Tables 4.2.6.8 and 6.1.1.4'
O O 0.0106 0.0060 'International Tables Vol C Tables 4.2.6.8 and 6.1.1.4'

loop_
_geom_angle_atom_site_label_1
_geom_angle_atom_site_label_2
_geom_angle_atom_site_label_3
_geom_angle_site_symmetry_1
_geom_angle_site_symmetry_3
_geom_angle
_geom_angle_publ_flag
N2 C1 C2 . . 111.11(13) ?
N2 C1 C24 . . 120.66(14) ?
C2 C1 C24 . . 128.23(14) ?
C3 C2 C1 . . 104.30(13) ?
C3 C2 C4 . . 122.48(13) ?
C1 C2 C4 . . 133.20(13) ?
N1 C3 C2 . . 109.73(13) ?
N1 C3 O2 . . 122.72(13) ?
C2 C3 O2 . . 127.55(14) ?
C2 C4 C19 . . 112.06(12) ?
C2 C4 C5 . . 106.84(12) ?
C19 C4 C5 . . 114.02(12) ?
C2 C4 C17 . . 109.50(12) ?
C19 C4 C17 . . 101.41(12) ?
C5 C4 C17 . . 113.03(12) ?
C6 C5 C7 . . 117.92(14) ?
C6 C5 C4 . . 124.82(14) ?
C7 C5 C4 . . 117.27(13) ?
C5 C6 O2 . . 124.03(13) ?
C5 C6 C10 . . 125.59(14) ?
O2 C6 C10 . . 110.37(12) ?
O1 C7 C5 . . 119.98(14) ?
O1 C7 C8 . . 122.15(14) ?
C5 C7 C8 . . 117.87(13) ?
C7 C8 C9 . . 113.26(12) ?
C7 C8 H8A . . 108.9 ?
C9 C8 H8A . . 108.9 ?
C7 C8 H8B . . 108.9 ?
C9 C8 H8B . . 108.9 ?
H8A C8 H8B . . 107.7 ?
C25 C9 C8 . . 109.30(13) ?
C25 C9 C10 . . 110.20(13) ?
C8 C9 C10 . . 107.73(12) ?
C25 C9 C26 . . 109.71(13) ?
C8 C9 C26 . . 110.52(13) ?
C10 C9 C26 . . 109.35(13) ?
C6 C10 C9 . . 113.21(13) ?
C6 C10 H10A . . 108.9 ?
C9 C10 H10A . . 108.9 ?
C6 C10 H10B . . 108.9 ?
C9 C10 H10B . . 108.9 ?
H10A C10 H10B . . 107.7 ?
C16 C11 C12 . . 120.63(14) ?
C16 C11 N1 . . 118.57(14) ?
C12 C11 N1 . . 120.79(14) ?
C13 C12 C11 . . 119.23(15) ?
C13 C12 H12 . . 120.4 ?
C11 C12 H12 . . 120.4 ?
C14 C13 C12 . . 120.54(15) ?
C14 C13 H13 . . 119.7 ?
C12 C13 H13 . . 119.7 ?
C15 C14 C13 . . 119.82(15) ?
C15 C14 H14 . . 120.1 ?
C13 C14 H14 . . 120.1 ?
C14 C15 C16 . . 120.59(15) ?
C14 C15 H15 . . 119.7 ?
C16 C15 H15 . . 119.7 ?
C11 C16 C15 . . 119.16(15) ?
C11 C16 H16 . . 120.4 ?
C15 C16 H16 . . 120.4 ?
O3 C17 N3 . . 126.78(14) ?
O3 C17 C4 . . 125.62(13) ?
N3 C17 C4 . . 107.45(12) ?
C20 C18 C19 . . 121.39(15) ?
C20 C18 N3 . . 128.96(15) ?
C19 C18 N3 . . 109.64(13) ?
C23 C19 C18 . . 120.61(14) ?
C23 C19 C4 . . 130.31(14) ?
C18 C19 C4 . . 108.99(13) ?
C18 C20 C21 . . 117.64(15) ?
C18 C20 H20 . . 121.2 ?
C21 C20 H20 . . 121.2 ?
C22 C21 C20 . . 121.19(15) ?
C22 C21 H21 . . 119.4 ?
C20 C21 H21 . . 119.4 ?
C21 C22 C23 . . 120.53(16) ?
C21 C22 H22 . . 119.7 ?
C23 C22 H22 . . 119.7 ?
C19 C23 C22 . . 118.59(15) ?
C19 C23 H23 . . 120.7 ?
C22 C23 H23 . . 120.7 ?
C1 C24 H24A . . 109.5 ?
C1 C24 H24B . . 109.5 ?
H24A C24 H24B . . 109.5 ?
C1 C24 H24C . . 109.5 ?
H24A C24 H24C . . 109.5 ?
H24B C24 H24C . . 109.5 ?
C9 C25 H25A . . 109.5 ?
C9 C25 H25B . . 109.5 ?
H25A C25 H25B . . 109.5 ?
C9 C25 H25C . . 109.5 ?
H25A C25 H25C . . 109.5 ?
H25B C25 H25C . . 109.5 ?
C9 C26 H26A . . 109.5 ?
C9 C26 H26B . . 109.5 ?
H26A C26 H26B . . 109.5 ?
C9 C26 H26C . . 109.5 ?
H26A C26 H26C . . 109.5 ?
H26B C26 H26C . . 109.5 ?
C3 N1 N2 . . 108.79(12) ?
C3 N1 C11 . . 131.54(13) ?
N2 N1 C11 . . 119.59(12) ?
C1 N2 N1 . . 106.07(12) ?
C17 N3 C18 . . 112.26(13) ?
C17 N3 H3 . . 123.9 ?
C18 N3 H3 . . 123.9 ?
C3 O2 C6 . . 113.54(11) ?

loop_
_geom_bond_atom_site_label_1
_geom_bond_atom_site_label_2
_geom_bond_site_symmetry_2
_geom_bond_distance
_geom_bond_publ_flag
C1 N2 . 1.327(2) ?
C1 C2 . 1.409(2) ?
C1 C24 . 1.495(2) ?
C2 C3 . 1.356(2) ?
C2 C4 . 1.497(2) ?
C3 N1 . 1.3543(19) ?
C3 O2 . 1.3612(17) ?
C4 C19 . 1.520(2) ?
C4 C5 . 1.521(2) ?
C4 C17 . 1.558(2) ?
C5 C6 . 1.349(2) ?
C5 C7 . 1.476(2) ?
C6 O2 . 1.3866(18) ?
C6 C10 . 1.491(2) ?
C7 O1 . 1.2223(18) ?
C7 C8 . 1.509(2) ?
C8 C9 . 1.531(2) ?
C8 H8A . 0.9900 ?
C8 H8B . 0.9900 ?
C9 C25 . 1.526(2) ?
C9 C10 . 1.532(2) ?
C9 C26 . 1.534(2) ?
C10 H10A . 0.9900 ?
C10 H10B . 0.9900 ?
C11 C16 . 1.388(2) ?
C11 C12 . 1.390(2) ?
C11 N1 . 1.4243(19) ?
C12 C13 . 1.385(2) ?
C12 H12 . 0.9500 ?
C13 C14 . 1.383(2) ?
C13 H13 . 0.9500 ?
C14 C15 . 1.379(2) ?
C14 H14 . 0.9500 ?
C15 C16 . 1.388(2) ?
C15 H15 . 0.9500 ?
C16 H16 . 0.9500 ?
C17 O3 . 1.2148(18) ?
C17 N3 . 1.3606(19) ?
C18 C20 . 1.386(2) ?
C18 C19 . 1.388(2) ?
C18 N3 . 1.398(2) ?
C19 C23 . 1.375(2) ?
C20 C21 . 1.391(2) ?
C20 H20 . 0.9500 ?
C21 C22 . 1.382(2) ?
C21 H21 . 0.9500 ?
C22 C23 . 1.395(2) ?
C22 H22 . 0.9500 ?
C23 H23 . 0.9500 ?
C24 H24A . 0.9800 ?
C24 H24B . 0.9800 ?
C24 H24C . 0.9800 ?
C25 H25A . 0.9800 ?
C25 H25B . 0.9800 ?
C25 H25C . 0.9800 ?
C26 H26A . 0.9800 ?
C26 H26B . 0.9800 ?
C26 H26C . 0.9800 ?
N1 N2 . 1.3798(17) ?
N3 H3 . 0.8800 ?

loop_
_geom_hbond_atom_site_label_D
_geom_hbond_atom_site_label_H
_geom_hbond_atom_site_label_A
_geom_hbond_site_symmetry_A
_geom_hbond_distance_DH
_geom_hbond_distance_HA
_geom_hbond_distance_DA
_geom_hbond_angle_DHA
_geom_hbond_publ_flag
N3 H3 N2 2_455 0.88 2.05 2.9185(18) 171.5 y
C12 H12 O2 . 0.95 2.39 2.9780(19) 119.4 y

loop_
_geom_torsion_atom_site_label_1
_geom_torsion_atom_site_label_2
_geom_torsion_atom_site_label_3
_geom_torsion_atom_site_label_4
_geom_torsion_site_symmetry_1
_geom_torsion_site_symmetry_2
_geom_torsion_site_symmetry_3
_geom_torsion_site_symmetry_4
_geom_torsion
_geom_torsion_publ_flag
N2 C1 C2 C3 . . . . 0.37(17) ?
C24 C1 C2 C3 . . . . -179.09(15) ?
N2 C1 C2 C4 . . . . -178.23(15) ?
C24 C1 C2 C4 . . . . 2.3(3) ?
C1 C2 C3 N1 . . . . -0.38(16) ?
C4 C2 C3 N1 . . . . 178.42(13) ?
C1 C2 C3 O2 . . . . 179.22(14) ?
C4 C2 C3 O2 . . . . -2.0(2) ?
C3 C2 C4 C19 . . . . -117.71(15) ?
C1 C2 C4 C19 . . . . 60.7(2) ?
C3 C2 C4 C5 . . . . 7.85(19) ?
C1 C2 C4 C5 . . . . -173.75(15) ?
C3 C2 C4 C17 . . . . 130.58(15) ?
C1 C2 C4 C17 . . . . -51.0(2) ?
C2 C4 C5 C6 . . . . -8.21(19) ?
C19 C4 C5 C6 . . . . 116.16(16) ?
C17 C4 C5 C6 . . . . -128.71(15) ?
C2 C4 C5 C7 . . . . 171.85(12) ?
C19 C4 C5 C7 . . . . -63.78(17) ?
C17 C4 C5 C7 . . . . 51.35(17) ?
C7 C5 C6 O2 . . . . -177.59(13) ?
C4 C5 C6 O2 . . . . 2.5(2) ?
C7 C5 C6 C10 . . . . 2.6(2) ?
C4 C5 C6 C10 . . . . -177.33(14) ?
C6 C5 C7 O1 . . . . 171.01(14) ?
C4 C5 C7 O1 . . . . -9.1(2) ?
C6 C5 C7 C8 . . . . -9.8(2) ?
C4 C5 C7 C8 . . . . 170.11(13) ?
O1 C7 C8 C9 . . . . -143.11(15) ?
C5 C7 C8 C9 . . . . 37.76(19) ?
C7 C8 C9 C25 . . . . 64.51(17) ?
C7 C8 C9 C10 . . . . -55.24(17) ?
C7 C8 C9 C26 . . . . -174.65(13) ?
C5 C6 C10 C9 . . . . -23.1(2) ?
O2 C6 C10 C9 . . . . 157.05(12) ?
C25 C9 C10 C6 . . . . -71.83(16) ?
C8 C9 C10 C6 . . . . 47.34(17) ?
C26 C9 C10 C6 . . . . 167.49(13) ?
C16 C11 C12 C13 . . . . 1.5(2) ?
N1 C11 C12 C13 . . . . -178.02(13) ?
C11 C12 C13 C14 . . . . -0.5(2) ?
C12 C13 C14 C15 . . . . -0.9(2) ?
C13 C14 C15 C16 . . . . 1.5(2) ?
C12 C11 C16 C15 . . . . -0.9(2) ?
N1 C11 C16 C15 . . . . 178.57(14) ?
C14 C15 C16 C11 . . . . -0.6(2) ?
C2 C4 C17 O3 . . . . -61.79(19) ?
C19 C4 C17 O3 . . . . 179.66(14) ?
C5 C4 C17 O3 . . . . 57.2(2) ?
C2 C4 C17 N3 . . . . 113.94(13) ?
C19 C4 C17 N3 . . . . -4.61(15) ?
C5 C4 C17 N3 . . . . -127.08(13) ?
C20 C18 C19 C23 . . . . 2.5(2) ?
N3 C18 C19 C23 . . . . -176.67(13) ?
C20 C18 C19 C4 . . . . 179.44(14) ?
N3 C18 C19 C4 . . . . 0.28(17) ?
C2 C4 C19 C23 . . . . 62.4(2) ?
C5 C4 C19 C23 . . . . -59.1(2) ?
C17 C4 C19 C23 . . . . 179.12(15) ?
C2 C4 C19 C18 . . . . -114.12(14) ?
C5 C4 C19 C18 . . . . 124.35(14) ?
C17 C4 C19 C18 . . . . 2.56(15) ?
C19 C18 C20 C21 . . . . -1.2(2) ?
N3 C18 C20 C21 . . . . 177.76(15) ?
C18 C20 C21 C22 . . . . -0.7(2) ?
C20 C21 C22 C23 . . . . 1.5(3) ?
C18 C19 C23 C22 . . . . -1.7(2) ?
C4 C19 C23 C22 . . . . -177.94(15) ?
C21 C22 C23 C19 . . . . -0.2(2) ?
C2 C3 N1 N2 . . . . 0.26(16) ?
O2 C3 N1 N2 . . . . -179.36(13) ?
C2 C3 N1 C11 . . . . -176.30(14) ?
O2 C3 N1 C11 . . . . 4.1(2) ?
C16 C11 N1 C3 . . . . 154.44(15) ?
C12 C11 N1 C3 . . . . -26.1(2) ?
C16 C11 N1 N2 . . . . -21.8(2) ?
C12 C11 N1 N2 . . . . 157.68(13) ?
C2 C1 N2 N1 . . . . -0.22(16) ?
C24 C1 N2 N1 . . . . 179.28(13) ?
C3 N1 N2 C1 . . . . -0.02(16) ?
C11 N1 N2 C1 . . . . 177.02(12) ?
O3 C17 N3 C18 . . . . -179.12(15) ?
C4 C17 N3 C18 . . . . 5.21(16) ?
C20 C18 N3 C17 . . . . 177.31(15) ?
C19 C18 N3 C17 . . . . -3.61(18) ?
N1 C3 O2 C6 . . . . 174.73(13) ?
C2 C3 O2 C6 . . . . -4.8(2) ?
C5 C6 O2 C3 . . . . 4.5(2) ?
C10 C6 O2 C3 . . . . -175.68(12) ?
